data_7019719
loop_
_publ_author_name
'Dange, Deepak'
'Choong, Sam L.'
'Schenk, Christian'
'Stasch, Andreas'
'Jones, Cameron'

_publ_section_title
;
 Synthesis and characterisation of anionic and neutral gallium(i)
 N-heterocyclic carbene analogues.
;
_journal_issue 31
_journal_name_full 'Dalton transactions (Cambridge, England : 2003)'
_journal_page_first 9304
_journal_page_last 9315
_journal_paper_doi 10.1039/c2dt30299c
_journal_volume 41
_journal_year 2012
_chemical_formula_sum 'C92 H90 Ga N4 Na'
_chemical_formula_weight 1344.39
_chemical_name_systematic
;
?
;
_space_group_IT_number 33
_symmetry_cell_setting orthorhombic
_symmetry_space_group_name_Hall 'P 2c -2n'
_symmetry_space_group_name_H-M 'P n a 21'
_atom_sites_solution_hydrogens geom
_atom_sites_solution_primary direct
_atom_sites_solution_secondary difmap
_audit_creation_method SHELXL-97
_cell_angle_alpha 90.00
_cell_angle_beta 90.00
_cell_angle_gamma 90.00
_cell_formula_units_Z 4
_cell_length_a 22.532(5)
_cell_length_b 14.975(3)
_cell_length_c 22.623(5)
_cell_measurement_temperature 173(2)
_cell_volume 7633(3)
_computing_structure_refinement 'SHELXL-97 (Sheldrick, 1997)'
_computing_structure_solution 'SHELXS-97 (Sheldrick, 1990)'
_diffrn_ambient_temperature 173(2)
_diffrn_measured_fraction_theta_full 0.997
_diffrn_measured_fraction_theta_max 0.997
_diffrn_measurement_device_type 'Oxford Gemini Ultra'
_diffrn_radiation_monochromator graphite
_diffrn_radiation_source 'Enhance (Mo) X-ray Source'
_diffrn_radiation_type MoK\a
_diffrn_radiation_wavelength 0.71073
_diffrn_reflns_av_R_equivalents 0.0421
_diffrn_reflns_av_sigmaI/netI 0.0653
_diffrn_reflns_limit_h_max 24
_diffrn_reflns_limit_h_min -26
_diffrn_reflns_limit_k_max 17
_diffrn_reflns_limit_k_min -17
_diffrn_reflns_limit_l_max 26
_diffrn_reflns_limit_l_min -26
_diffrn_reflns_number 23253
_diffrn_reflns_theta_full 24.99
_diffrn_reflns_theta_max 24.99
_diffrn_reflns_theta_min 3.00
_exptl_absorpt_coefficient_mu 0.414
_exptl_absorpt_correction_T_max 0.920
_exptl_absorpt_correction_T_min 0.816
_exptl_absorpt_correction_type multi-scan
_exptl_absorpt_process_details 'SCALE3 ABSPACK'
_exptl_crystal_colour yellow
_exptl_crystal_density_diffrn 1.170
_exptl_crystal_density_method 'not measured'
_exptl_crystal_description block
_exptl_crystal_F_000 2848
_exptl_crystal_size_max 0.50
_exptl_crystal_size_mid 0.45
_exptl_crystal_size_min 0.20
_refine_diff_density_max 1.741
_refine_diff_density_min -0.761
_refine_diff_density_rms 0.092
_refine_ls_abs_structure_details 'Flack H D (1983), Acta Cryst. A39, 876-881'
_refine_ls_abs_structure_Flack 0.488(18)
_refine_ls_extinction_method none
_refine_ls_goodness_of_fit_ref 1.059
_refine_ls_hydrogen_treatment constr
_refine_ls_matrix_type full
_refine_ls_number_parameters 860
_refine_ls_number_reflns 13301
_refine_ls_number_restraints 113
_refine_ls_restrained_S_all 1.087
_refine_ls_R_factor_all 0.1156
_refine_ls_R_factor_gt 0.0862
_refine_ls_shift/su_max 0.000
_refine_ls_shift/su_mean 0.000
_refine_ls_structure_factor_coef Fsqd
_refine_ls_weighting_details 'calc w=1/[\s^2^(Fo^2^)+(0.1505P)^2^+6.8895P] where P=(Fo^2^+2Fc^2^)/3'
_refine_ls_weighting_scheme calc
_refine_ls_wR_factor_gt 0.2277
_refine_ls_wR_factor_ref 0.2483
_reflns_number_gt 9944
_reflns_number_total 13301
_reflns_threshold_expression >2sigma(I)
_cod_data_source_file c2dt30299c.txt
_cod_data_source_block compound6b
_cod_original_sg_symbol_H-M Pna2(1)
_cod_database_code 7019719

loop_
_symmetry_equiv_pos_as_xyz
'x, y, z'
'-x, -y, z+1/2'
'-x+1/2, y+1/2, z+1/2'
'x+1/2, -y+1/2, z'

loop_
_atom_site_label
_atom_site_type_symbol
_atom_site_fract_x
_atom_site_fract_y
_atom_site_fract_z
_atom_site_U_iso_or_equiv
_atom_site_adp_type
_atom_site_occupancy
_atom_site_symmetry_multiplicity
_atom_site_calc_flag
_atom_site_refinement_flags
Ga1 Ga 0.96509(3) 0.01929(5) 0.98914(4) 0.0420(2) Uani 1 1 d .
Na1 Na 0.91409(13) 0.1053(2) 1.09270(13) 0.0600(8) Uani 1 1 d .
N1 N 1.0320(2) 0.0021(3) 0.9344(2) 0.0348(12) Uani 1 1 d D
N2 N 0.92015(19) 0.0052(3) 0.9181(2) 0.0299(11) Uani 1 1 d D
N3 N 0.8359(4) 0.0302(5) 1.1480(4) 0.081(2) Uani 1 1 d D
N4 N 0.9692(4) 0.0519(6) 1.1797(3) 0.087(3) Uani 1 1 d D
C1 C 1.0093(2) -0.0114(3) 0.87532(19) 0.0209(11) Uani 1 1 d DU
H1 H 1.0358 -0.0190 0.8431 0.025 Uiso 1 1 calc R
C2 C 0.9508(2) -0.0131(5) 0.8664(3) 0.0510(18) Uani 1 1 d DU
H2 H 0.9326 -0.0253 0.8294 0.061 Uiso 1 1 calc R
C3 C 1.0933(3) -0.0014(4) 0.9476(3) 0.0317(14) Uani 1 1 d .
C4 C 1.1265(3) 0.0780(4) 0.9555(3) 0.0350(14) Uani 1 1 d .
C5 C 1.1866(3) 0.0728(5) 0.9691(3) 0.0381(15) Uani 1 1 d .
H5 H 1.2087 0.1265 0.9733 0.046 Uiso 1 1 calc R
C6 C 1.2150(2) -0.0074(4) 0.9764(3) 0.0337(15) Uani 1 1 d .
C7 C 1.1819(3) -0.0847(4) 0.9695(3) 0.0406(16) Uani 1 1 d .
H7 H 1.2010 -0.1406 0.9753 0.049 Uiso 1 1 calc R
C8 C 1.1226(3) -0.0846(4) 0.9547(3) 0.0362(14) Uani 1 1 d .
C9 C 1.2803(2) -0.0100(4) 0.9917(5) 0.0511(17) Uani 1 1 d .
H9A H 1.2902 0.0414 1.0167 0.077 Uiso 1 1 calc R
H9B H 1.3039 -0.0076 0.9554 0.077 Uiso 1 1 calc R
H9C H 1.2892 -0.0653 1.0130 0.077 Uiso 1 1 calc R
C10 C 1.0953(2) 0.1670(4) 0.9458(3) 0.0337(14) Uani 1 1 d .
H10 H 1.0524 0.1547 0.9537 0.040 Uiso 1 1 calc R
C11 C 1.0977(3) 0.1955(4) 0.8821(3) 0.0377(15) Uani 1 1 d .
C12 C 1.1524(3) 0.2054(5) 0.8518(3) 0.0532(19) Uani 1 1 d .
H12 H 1.1888 0.1942 0.8718 0.064 Uiso 1 1 calc R
C13 C 1.1527(4) 0.2314(6) 0.7930(4) 0.069(3) Uani 1 1 d .
H13 H 1.1894 0.2375 0.7727 0.083 Uiso 1 1 calc R
C14 C 1.1009(5) 0.2485(7) 0.7638(4) 0.071(2) Uani 1 1 d .
H14 H 1.1022 0.2680 0.7239 0.086 Uiso 1 1 calc R
C15 C 1.0470(5) 0.2379(7) 0.7913(4) 0.078(3) Uani 1 1 d .
H15 H 1.0112 0.2475 0.7700 0.093 Uiso 1 1 calc R
C16 C 1.0453(3) 0.2132(5) 0.8502(3) 0.0494(18) Uani 1 1 d .
H16 H 1.0081 0.2080 0.8695 0.059 Uiso 1 1 calc R
C17 C 1.1126(3) 0.2378(4) 0.9905(4) 0.0425(14) Uani 1 1 d .
C18 C 1.1474(3) 0.3119(5) 0.9792(4) 0.0469(18) Uani 1 1 d .
H18 H 1.1621 0.3201 0.9402 0.056 Uiso 1 1 calc R
C19 C 1.1617(3) 0.3738(5) 1.0210(4) 0.059(2) Uani 1 1 d .
H19 H 1.1862 0.4230 1.0108 0.070 Uiso 1 1 calc R
C20 C 1.1412(4) 0.3655(6) 1.0771(4) 0.073(3) Uani 1 1 d .
H20 H 1.1521 0.4075 1.1066 0.087 Uiso 1 1 calc R
C21 C 1.1044(7) 0.2949(8) 1.0903(4) 0.112(5) Uani 1 1 d .
H21 H 1.0878 0.2905 1.1288 0.135 Uiso 1 1 calc R
C22 C 1.0906(5) 0.2280(7) 1.0471(4) 0.088(3) Uani 1 1 d .
H22 H 1.0669 0.1779 1.0572 0.106 Uiso 1 1 calc R
C23 C 1.0871(3) -0.1692(4) 0.9481(3) 0.0402(15) Uani 1 1 d .
H23 H 1.0445 -0.1507 0.9497 0.048 Uiso 1 1 calc R
C24 C 1.0954(3) -0.2154(4) 0.8881(3) 0.0349(14) Uani 1 1 d .
C25 C 1.1449(3) -0.2082(5) 0.8538(3) 0.0463(17) Uani 1 1 d .
H25 H 1.1764 -0.1709 0.8668 0.056 Uiso 1 1 calc R
C26 C 1.1510(4) -0.2540(6) 0.7999(4) 0.058(2) Uani 1 1 d .
H26 H 1.1859 -0.2474 0.7767 0.069 Uiso 1 1 calc R
C27 C 1.1059(4) -0.3082(6) 0.7815(4) 0.064(2) Uani 1 1 d .
H27 H 1.1095 -0.3405 0.7456 0.076 Uiso 1 1 calc R
C28 C 1.0548(4) -0.3161(6) 0.8156(3) 0.060(2) Uani 1 1 d .
H28 H 1.0236 -0.3542 0.8028 0.073 Uiso 1 1 calc R
C29 C 1.0492(3) -0.2701(6) 0.8667(3) 0.0525(19) Uani 1 1 d .
H29 H 1.0133 -0.2747 0.8887 0.063 Uiso 1 1 calc R
C30 C 1.0960(3) -0.2340(5) 0.9998(3) 0.0446(17) Uani 1 1 d .
C31 C 1.0703(4) -0.2131(6) 1.0538(4) 0.062(2) Uani 1 1 d .
H31 H 1.0491 -0.1587 1.0584 0.074 Uiso 1 1 calc R
C32 C 1.0755(4) -0.2716(8) 1.1007(4) 0.077(3) Uani 1 1 d .
H32 H 1.0546 -0.2598 1.1363 0.092 Uiso 1 1 calc R
C33 C 1.1096(4) -0.3451(6) 1.0967(4) 0.069(2) Uani 1 1 d .
H33 H 1.1151 -0.3820 1.1305 0.083 Uiso 1 1 calc R
C34 C 1.1368(4) -0.3673(5) 1.0440(4) 0.068(2) Uani 1 1 d .
H34 H 1.1600 -0.4202 1.0412 0.082 Uiso 1 1 calc R
C35 C 1.1302(3) -0.3115(4) 0.9946(4) 0.0500(17) Uani 1 1 d .
H35 H 1.1487 -0.3262 0.9582 0.060 Uiso 1 1 calc R
C36 C 0.8589(2) 0.0047(4) 0.9071(3) 0.0314(14) Uani 1 1 d .
C37 C 0.8275(2) 0.0855(4) 0.8997(3) 0.0327(14) Uani 1 1 d .
C38 C 0.7675(3) 0.0854(4) 0.8878(3) 0.0351(14) Uani 1 1 d .
H38 H 0.7476 0.1407 0.8821 0.042 Uiso 1 1 calc R
C39 C 0.7353(3) 0.0059(4) 0.8838(3) 0.0368(15) Uani 1 1 d .
C40 C 0.7661(3) -0.0751(4) 0.8922(3) 0.0331(14) Uani 1 1 d .
H40 H 0.7453 -0.1300 0.8884 0.040 Uiso 1 1 calc R
C41 C 0.8264(3) -0.0761(4) 0.9061(3) 0.0328(13) Uani 1 1 d .
C42 C 0.6706(3) 0.0049(5) 0.8668(4) 0.052(2) Uani 1 1 d .
H42A H 0.6617 0.0578 0.8429 0.079 Uiso 1 1 calc R
H42B H 0.6462 0.0055 0.9027 0.079 Uiso 1 1 calc R
H42C H 0.6621 -0.0491 0.8439 0.079 Uiso 1 1 calc R
C43 C 0.8643(3) 0.1739(4) 0.9050(3) 0.0378(14) Uani 1 1 d .
H43 H 0.9066 0.1580 0.8969 0.045 Uiso 1 1 calc R
C44 C 0.8455(3) 0.2405(5) 0.8570(3) 0.0479(18) Uani 1 1 d .
C45 C 0.8143(3) 0.3184(5) 0.8677(4) 0.0532(18) Uani 1 1 d .
H45 H 0.8017 0.3310 0.9069 0.064 Uiso 1 1 calc R
C46 C 0.8009(4) 0.3784(5) 0.8234(5) 0.066(2) Uani 1 1 d .
H46 H 0.7794 0.4316 0.8317 0.079 Uiso 1 1 calc R
C47 C 0.8193(5) 0.3595(7) 0.7672(5) 0.088(3) Uani 1 1 d .
H47 H 0.8118 0.4010 0.7363 0.106 Uiso 1 1 calc R
C48 C 0.8481(7) 0.2828(9) 0.7549(5) 0.108(4) Uani 1 1 d .
H48 H 0.8591 0.2694 0.7154 0.130 Uiso 1 1 calc R
C49 C 0.8616(5) 0.2232(7) 0.8003(4) 0.077(3) Uani 1 1 d .
H49 H 0.8824 0.1697 0.7914 0.092 Uiso 1 1 calc R
C50 C 0.8624(3) 0.2128(4) 0.9664(3) 0.0427(16) Uani 1 1 d .
C51 C 0.9127(3) 0.2587(5) 0.9867(4) 0.0563(17) Uani 1 1 d .
H51 H 0.9467 0.2638 0.9622 0.068 Uiso 1 1 calc R
C52 C 0.9129(5) 0.2964(6) 1.0426(5) 0.080(3) Uani 1 1 d .
H52 H 0.9477 0.3255 1.0564 0.096 Uiso 1 1 calc R
C53 C 0.8632(5) 0.2929(6) 1.0792(4) 0.071(3) Uani 1 1 d .
H53 H 0.8632 0.3210 1.1168 0.085 Uiso 1 1 calc R
C54 C 0.8130(4) 0.2461(6) 1.0586(4) 0.070(2) Uani 1 1 d .
H54 H 0.7786 0.2412 1.0827 0.084 Uiso 1 1 calc R
C55 C 0.8140(3) 0.2078(5) 1.0035(3) 0.053(2) Uani 1 1 d .
H55 H 0.7798 0.1764 0.9904 0.064 Uiso 1 1 calc R
C56 C 0.8599(3) -0.1638(4) 0.9182(3) 0.0375(15) Uani 1 1 d .
H56 H 0.9031 -0.1484 0.9172 0.045 Uiso 1 1 calc R
C57 C 0.8503(3) -0.2313(4) 0.8690(3) 0.0384(15) Uani 1 1 d .
C58 C 0.8888(4) -0.2346(6) 0.8215(4) 0.061(2) Uani 1 1 d .
H58 H 0.9208 -0.1935 0.8209 0.073 Uiso 1 1 calc R
C59 C 0.8838(4) -0.2931(7) 0.7753(4) 0.073(3) Uani 1 1 d .
H59 H 0.9106 -0.2909 0.7429 0.088 Uiso 1 1 calc R
C60 C 0.8381(4) -0.3563(6) 0.7770(4) 0.064(2) Uani 1 1 d .
H60 H 0.8333 -0.3980 0.7457 0.077 Uiso 1 1 calc R
C61 C 0.8009(3) -0.3573(5) 0.8235(4) 0.0529(19) Uani 1 1 d .
H61 H 0.7701 -0.4006 0.8248 0.063 Uiso 1 1 calc R
C62 C 0.8062(3) -0.2978(5) 0.8690(3) 0.0486(18) Uani 1 1 d .
H62 H 0.7794 -0.3014 0.9013 0.058 Uiso 1 1 calc R
C63 C 0.8479(3) -0.1998(4) 0.9806(3) 0.0398(15) Uani 1 1 d .
C64 C 0.8975(4) -0.2290(5) 1.0134(3) 0.0559(19) Uani 1 1 d .
H64 H 0.9364 -0.2233 0.9977 0.067 Uiso 1 1 calc R
C65 C 0.8885(4) -0.2662(6) 1.0691(4) 0.073(3) Uani 1 1 d .
H65 H 0.9219 -0.2873 1.0906 0.087 Uiso 1 1 calc R
C66 C 0.8328(4) -0.2736(6) 1.0942(4) 0.066(2) Uani 1 1 d .
H66 H 0.8278 -0.2965 1.1331 0.079 Uiso 1 1 calc R
C67 C 0.7843(4) -0.2465(6) 1.0609(3) 0.063(2) Uani 1 1 d .
H67 H 0.7453 -0.2541 1.0761 0.075 Uiso 1 1 calc R
C68 C 0.7922(3) -0.2080(5) 1.0045(3) 0.0486(18) Uani 1 1 d .
H68 H 0.7586 -0.1875 0.9830 0.058 Uiso 1 1 calc R
C69 C 0.8685(5) -0.0299(8) 1.1848(6) 0.112(4) Uani 1 1 d DU
H69A H 0.8824 -0.0807 1.1604 0.135 Uiso 1 1 calc R
H69B H 0.8415 -0.0541 1.2154 0.135 Uiso 1 1 calc R
C70 C 0.9208(5) 0.0113(8) 1.2145(5) 0.097(3) Uani 1 1 d DU
H70A H 0.9055 0.0581 1.2414 0.116 Uiso 1 1 calc R
H70B H 0.9390 -0.0353 1.2397 0.116 Uiso 1 1 calc R
C71 C 0.7934(4) 0.0791(7) 1.1820(5) 0.084(3) Uani 1 1 d .
H71A H 0.8142 0.1189 1.2094 0.127 Uiso 1 1 calc R
H71B H 0.7686 0.0373 1.2045 0.127 Uiso 1 1 calc R
H71C H 0.7683 0.1145 1.1555 0.127 Uiso 1 1 calc R
C72 C 0.8030(7) -0.0218(9) 1.1024(7) 0.116(4) Uani 1 1 d U
H72A H 0.7894 -0.0783 1.1195 0.174 Uiso 1 1 calc R
H72B H 0.8293 -0.0340 1.0688 0.174 Uiso 1 1 calc R
H72C H 0.7687 0.0128 1.0889 0.174 Uiso 1 1 calc R
C73 C 0.9931(6) 0.1257(10) 1.2142(6) 0.121(5) Uani 1 1 d .
H73A H 1.0361 0.1182 1.2186 0.181 Uiso 1 1 calc R
H73B H 0.9745 0.1263 1.2534 0.181 Uiso 1 1 calc R
H73C H 0.9849 0.1822 1.1940 0.181 Uiso 1 1 calc R
C74 C 1.0081(7) -0.0209(10) 1.1649(8) 0.134(5) Uani 1 1 d DU
H74A H 1.0144 -0.0582 1.1999 0.201 Uiso 1 1 calc R
H74B H 1.0462 0.0028 1.1512 0.201 Uiso 1 1 calc R
H74C H 0.9901 -0.0569 1.1335 0.201 Uiso 1 1 calc R
C75 C 1.0256(4) 0.4887(5) 0.9610(4) 0.062(2) Uani 1 1 d D
H75 H 1.0598 0.4835 0.9854 0.075 Uiso 1 1 calc R
C76 C 0.9858(3) 0.5579(6) 0.9696(4) 0.062(2) Uani 1 1 d D
H76 H 0.9925 0.6005 1.0000 0.075 Uiso 1 1 calc R
C77 C 0.9365(3) 0.5648(6) 0.9339(4) 0.065(2) Uani 1 1 d D
H77 H 0.9091 0.6122 0.9401 0.078 Uiso 1 1 calc R
C78 C 0.9264(4) 0.5051(5) 0.8903(6) 0.077(3) Uani 1 1 d D
H78 H 0.8922 0.5108 0.8660 0.093 Uiso 1 1 calc R
C79 C 0.9664(3) 0.4349(6) 0.8808(4) 0.064(2) Uani 1 1 d D
H79 H 0.9599 0.3930 0.8499 0.077 Uiso 1 1 calc R
C80 C 1.0153(3) 0.4277(6) 0.9171(4) 0.062(2) Uani 1 1 d D
H80 H 1.0422 0.3797 0.9116 0.075 Uiso 1 1 calc R
C81 C 0.6124(4) 0.0276(9) 0.7123(4) 0.125(5) Uani 1 1 d DU
H81 H 0.6462 0.0357 0.7369 0.150 Uiso 1 1 calc R
C82 C 0.6196(5) 0.0155(7) 0.6499(5) 0.122(5) Uani 1 1 d DU
H82 H 0.6580 0.0164 0.6326 0.146 Uiso 1 1 calc R
C83 C 0.5683(6) 0.0023(8) 0.6141(4) 0.116(5) Uani 1 1 d DU
H83 H 0.5727 -0.0027 0.5724 0.139 Uiso 1 1 calc R
C84 C 0.5105(5) -0.0037(10) 0.6392(5) 0.137(6) Uani 1 1 d DU
H84 H 0.4770 -0.0161 0.6150 0.164 Uiso 1 1 calc R
C85 C 0.5034(4) 0.0094(10) 0.7022(5) 0.148(6) Uani 1 1 d DU
H85 H 0.4652 0.0061 0.7199 0.177 Uiso 1 1 calc R
C86 C 0.5544(5) 0.0273(8) 0.7372(4) 0.092(3) Uani 1 1 d DU
H86 H 0.5497 0.0394 0.7782 0.111 Uiso 1 1 calc R
C87 C 1.1935(6) 0.0773(10) 1.1298(7) 0.136(5) Uiso 1 1 d D
H87 H 1.1858 0.1092 1.0943 0.164 Uiso 1 1 calc R
C88 C 1.2098(6) 0.1269(12) 1.1828(7) 0.152(6) Uiso 1 1 d D
H88 H 1.2151 0.1898 1.1825 0.183 Uiso 1 1 calc R
C89 C 1.2168(6) 0.0771(10) 1.2326(6) 0.116(4) Uiso 1 1 d D
H89 H 1.2266 0.1061 1.2686 0.139 Uiso 1 1 calc R
C90 C 1.2102(8) -0.0118(11) 1.2320(8) 0.142(6) Uiso 1 1 d D
H90 H 1.2148 -0.0435 1.2681 0.171 Uiso 1 1 calc R
C91 C 1.1970(7) -0.0599(12) 1.1812(7) 0.139(5) Uiso 1 1 d D
H91 H 1.1937 -0.1231 1.1820 0.167 Uiso 1 1 calc R
C92 C 1.1890(7) -0.0128(9) 1.1298(7) 0.111(4) Uiso 1 1 d D
H92 H 1.1803 -0.0436 1.0941 0.133 Uiso 1 1 calc R

loop_
_atom_site_aniso_label
_atom_site_aniso_U_11
_atom_site_aniso_U_22
_atom_site_aniso_U_33
_atom_site_aniso_U_23
_atom_site_aniso_U_13
_atom_site_aniso_U_12
Ga1 0.0346(3) 0.0500(4) 0.0414(3) -0.0060(5) 0.0011(4) -0.0017(3)
Na1 0.0562(16) 0.073(2) 0.0511(16) -0.0029(15) 0.0061(13) 0.0018(15)
N1 0.021(2) 0.034(3) 0.049(3) -0.001(2) 0.005(2) 0.003(2)
N2 0.017(2) 0.033(3) 0.040(3) -0.003(2) -0.0009(19) -0.0022(19)
N3 0.088(6) 0.057(5) 0.097(6) 0.004(4) 0.027(5) 0.005(4)
N4 0.118(7) 0.099(7) 0.045(4) -0.020(4) -0.019(4) 0.033(6)
C1 0.0346(18) 0.0129(18) 0.0152(17) -0.0061(14) 0.0121(15) -0.0028(15)
C2 0.095(5) 0.030(3) 0.027(3) -0.007(3) 0.008(3) 0.006(3)
C3 0.030(3) 0.028(4) 0.037(3) -0.004(3) -0.004(2) -0.001(2)
C4 0.030(3) 0.032(4) 0.043(3) -0.004(3) 0.003(2) 0.002(3)
C5 0.029(3) 0.035(4) 0.051(4) -0.001(3) -0.001(2) -0.004(3)
C6 0.021(3) 0.040(4) 0.040(4) 0.008(3) -0.007(2) 0.000(2)
C7 0.035(3) 0.027(4) 0.060(4) -0.005(3) -0.003(3) 0.006(3)
C8 0.031(3) 0.029(4) 0.049(4) -0.001(3) 0.002(3) 0.000(3)
C9 0.024(3) 0.047(4) 0.083(5) 0.006(5) -0.012(4) 0.000(2)
C10 0.025(3) 0.029(4) 0.047(3) -0.002(3) 0.006(2) 0.003(3)
C11 0.039(3) 0.024(3) 0.051(4) -0.006(3) 0.000(3) 0.010(3)
C12 0.048(4) 0.052(5) 0.060(5) 0.005(4) 0.007(3) 0.006(4)
C13 0.087(6) 0.061(6) 0.059(5) 0.004(4) 0.032(4) 0.015(5)
C14 0.090(7) 0.059(6) 0.064(5) 0.013(4) 0.003(5) 0.013(5)
C15 0.096(7) 0.074(7) 0.063(5) 0.002(5) -0.005(5) 0.040(6)
C16 0.046(4) 0.048(5) 0.054(4) -0.001(3) -0.005(3) 0.008(3)
C17 0.044(3) 0.037(4) 0.046(3) 0.001(4) -0.008(4) 0.000(3)
C18 0.033(3) 0.039(4) 0.068(5) -0.014(4) 0.000(3) 0.000(3)
C19 0.036(4) 0.037(4) 0.102(7) -0.020(4) -0.016(4) -0.002(3)
C20 0.090(6) 0.056(6) 0.072(6) -0.024(5) -0.030(5) 0.000(5)
C21 0.215(14) 0.086(8) 0.036(5) -0.006(5) 0.022(6) -0.053(9)
C22 0.132(9) 0.068(7) 0.064(6) -0.019(5) 0.031(6) -0.022(6)
C23 0.033(3) 0.027(4) 0.061(4) 0.000(3) -0.010(3) 0.002(3)
C24 0.033(3) 0.026(3) 0.045(3) 0.002(3) -0.007(3) 0.004(3)
C25 0.043(4) 0.035(4) 0.061(4) -0.002(3) -0.001(3) -0.006(3)
C26 0.071(5) 0.042(5) 0.060(5) 0.000(4) 0.015(4) 0.007(4)
C27 0.084(6) 0.051(5) 0.056(5) -0.010(4) -0.009(4) -0.002(5)
C28 0.055(4) 0.064(6) 0.062(5) -0.010(4) -0.015(4) -0.012(4)
C29 0.041(4) 0.051(5) 0.066(5) -0.004(4) -0.010(3) -0.009(3)
C30 0.052(4) 0.031(4) 0.050(5) 0.001(3) -0.002(3) -0.008(3)
C31 0.062(5) 0.063(6) 0.061(5) 0.000(4) 0.012(4) 0.014(4)
C32 0.072(6) 0.098(8) 0.060(5) 0.012(5) 0.001(4) -0.002(6)
C33 0.092(6) 0.056(6) 0.060(5) 0.010(4) -0.014(5) -0.006(5)
C34 0.101(7) 0.027(4) 0.077(6) 0.008(4) -0.027(5) -0.013(4)
C35 0.058(4) 0.033(4) 0.059(4) -0.010(4) -0.014(4) 0.002(3)
C36 0.017(3) 0.032(4) 0.045(3) -0.001(3) 0.004(2) 0.002(2)
C37 0.028(3) 0.031(4) 0.040(3) 0.003(3) 0.004(2) -0.002(3)
C38 0.028(3) 0.031(4) 0.046(3) -0.001(3) 0.004(2) 0.002(3)
C39 0.030(3) 0.031(4) 0.049(4) -0.007(3) -0.004(3) 0.000(3)
C40 0.027(3) 0.030(4) 0.042(3) -0.006(3) 0.005(2) -0.002(3)
C41 0.030(3) 0.025(3) 0.043(3) -0.007(3) -0.003(2) 0.000(3)
C42 0.018(3) 0.059(5) 0.081(5) -0.006(4) -0.007(3) -0.001(3)
C43 0.030(3) 0.028(4) 0.055(4) -0.001(3) 0.006(3) -0.003(3)
C44 0.053(4) 0.027(4) 0.064(5) 0.008(3) 0.010(3) -0.014(3)
C45 0.053(4) 0.038(4) 0.069(5) 0.008(4) -0.005(4) 0.001(4)
C46 0.062(5) 0.031(4) 0.106(7) 0.009(5) -0.008(5) 0.003(4)
C47 0.106(8) 0.060(7) 0.099(8) 0.037(6) 0.003(6) 0.010(6)
C48 0.173(12) 0.092(9) 0.059(6) 0.019(6) 0.030(7) 0.010(9)
C49 0.100(7) 0.065(6) 0.066(5) 0.021(5) 0.018(5) 0.024(5)
C50 0.038(3) 0.021(3) 0.068(4) -0.006(3) -0.001(3) -0.002(3)
C51 0.052(4) 0.040(4) 0.076(5) -0.003(5) 0.000(4) -0.011(3)
C52 0.092(7) 0.049(6) 0.099(7) -0.027(5) -0.037(6) -0.014(5)
C53 0.108(7) 0.044(5) 0.060(5) -0.003(4) -0.012(5) 0.010(5)
C54 0.089(6) 0.065(6) 0.057(5) -0.013(5) 0.007(4) -0.013(5)
C55 0.047(4) 0.051(5) 0.061(5) -0.010(4) 0.006(3) -0.004(3)
C56 0.028(3) 0.028(4) 0.057(4) -0.001(3) -0.009(3) 0.004(3)
C57 0.032(3) 0.021(3) 0.063(4) -0.007(3) -0.003(3) 0.000(3)
C58 0.070(5) 0.046(5) 0.066(5) -0.002(4) 0.022(4) -0.011(4)
C59 0.067(5) 0.090(7) 0.063(5) -0.015(5) 0.013(4) -0.010(5)
C60 0.062(5) 0.051(5) 0.079(6) -0.016(4) -0.020(4) 0.003(4)
C61 0.036(4) 0.040(4) 0.083(6) -0.009(4) -0.010(4) -0.004(3)
C62 0.036(3) 0.042(4) 0.069(5) -0.004(4) 0.007(3) -0.005(3)
C63 0.047(3) 0.021(3) 0.051(4) -0.002(3) -0.004(3) 0.002(3)
C64 0.067(5) 0.038(4) 0.062(4) 0.002(4) -0.008(4) 0.005(4)
C65 0.084(6) 0.066(6) 0.067(6) 0.009(5) -0.027(5) 0.014(5)
C66 0.095(7) 0.057(6) 0.045(4) 0.007(4) 0.000(4) 0.009(5)
C67 0.081(6) 0.049(5) 0.059(4) 0.013(4) 0.002(4) -0.008(4)
C68 0.057(4) 0.039(4) 0.050(4) 0.007(3) -0.010(3) 0.003(3)
C69 0.108(6) 0.118(7) 0.111(6) 0.024(6) 0.010(5) 0.006(6)
C70 0.129(7) 0.094(6) 0.066(5) 0.010(5) -0.010(5) -0.008(5)
C71 0.072(6) 0.074(7) 0.107(7) -0.001(6) 0.042(5) -0.001(5)
C72 0.124(7) 0.110(7) 0.115(7) -0.020(5) -0.006(6) -0.009(6)
C73 0.114(9) 0.147(13) 0.101(8) 0.017(9) -0.046(7) -0.044(9)
C74 0.132(7) 0.143(8) 0.127(7) 0.008(6) -0.012(6) 0.032(6)
C75 0.051(4) 0.055(5) 0.080(6) 0.005(4) -0.004(4) 0.000(4)
C76 0.039(4) 0.064(6) 0.084(6) -0.008(4) 0.005(3) 0.008(4)
C77 0.046(4) 0.046(5) 0.104(7) 0.004(5) -0.003(4) 0.013(4)
C78 0.048(5) 0.039(5) 0.144(10) 0.006(5) -0.028(5) 0.005(4)
C79 0.049(4) 0.052(5) 0.093(6) -0.004(5) -0.005(4) -0.010(4)
C80 0.046(4) 0.046(5) 0.095(6) 0.005(5) 0.009(4) 0.010(4)
C81 0.142(7) 0.111(7) 0.121(7) -0.008(6) 0.012(6) -0.006(6)
C82 0.133(7) 0.099(7) 0.134(7) 0.013(6) 0.002(6) -0.003(5)
C83 0.133(8) 0.093(7) 0.122(7) 0.001(5) -0.021(6) 0.015(6)
C84 0.153(8) 0.125(8) 0.132(8) 0.005(6) -0.014(6) 0.026(6)
C85 0.152(8) 0.121(8) 0.170(9) 0.001(6) -0.004(7) 0.036(6)
C86 0.110(6) 0.079(6) 0.088(5) -0.005(5) -0.011(5) 0.004(5)

loop_
_atom_type_symbol
_atom_type_description
_atom_type_scat_dispersion_real
_atom_type_scat_dispersion_imag
_atom_type_scat_source
C C 0.0033 0.0016 'International Tables Vol C Tables 4.2.6.8 and 6.1.1.4'
H H 0.0000 0.0000 'International Tables Vol C Tables 4.2.6.8 and 6.1.1.4'
N N 0.0061 0.0033 'International Tables Vol C Tables 4.2.6.8 and 6.1.1.4'
Na Na 0.0362 0.0249 'International Tables Vol C Tables 4.2.6.8 and 6.1.1.4'
Ga Ga 0.2307 1.6083 'International Tables Vol C Tables 4.2.6.8 and 6.1.1.4'

loop_
_geom_angle_atom_site_label_1
_geom_angle_atom_site_label_2
_geom_angle_atom_site_label_3
_geom_angle
N2 Ga1 N1 82.07(19)
N2 Ga1 Na1 121.11(15)
N1 Ga1 Na1 150.14(16)
N3 Na1 N4 78.7(3)
N3 Na1 Ga1 119.6(2)
N4 Na1 Ga1 107.5(2)
N3 Na1 C53 101.8(3)
N4 Na1 C53 124.7(3)
Ga1 Na1 C53 118.4(2)
N3 Na1 C52 127.7(3)
N4 Na1 C52 126.9(3)
Ga1 Na1 C52 96.8(2)
C53 Na1 C52 26.3(3)
N3 Na1 C70 50.9(3)
N4 Na1 C70 27.9(2)
Ga1 Na1 C70 119.7(3)
C53 Na1 C70 121.7(3)
C52 Na1 C70 138.6(3)
C3 N1 C1 122.4(5)
C3 N1 Ga1 128.3(4)
C1 N1 Ga1 109.2(3)
C2 N2 C36 109.9(5)
C2 N2 Ga1 117.9(4)
C36 N2 Ga1 132.2(4)
C69 N3 C71 110.6(10)
C69 N3 C72 109.3(9)
C71 N3 C72 107.9(10)
C69 N3 Na1 102.6(7)
C71 N3 Na1 121.6(6)
C72 N3 Na1 104.2(8)
C74 N4 C73 118.3(11)
C74 N4 C70 105.1(12)
C73 N4 C70 107.4(8)
C74 N4 Na1 111.6(8)
C73 N4 Na1 111.7(7)
C70 N4 Na1 100.9(6)
C2 C1 N1 119.5(5)
C1 C2 N2 111.1(5)
N1 C3 C4 120.7(5)
N1 C3 C8 120.8(5)
C4 C3 C8 118.5(5)
C5 C4 C3 119.6(6)
C5 C4 C10 122.0(6)
C3 C4 C10 118.3(5)
C6 C5 C4 122.0(6)
C5 C6 C7 117.9(5)
C5 C6 C9 120.2(6)
C7 C6 C9 121.9(6)
C8 C7 C6 123.2(6)
C7 C8 C3 118.8(6)
C7 C8 C23 122.6(6)
C3 C8 C23 118.6(5)
C11 C10 C17 115.6(6)
C11 C10 C4 111.7(5)
C17 C10 C4 113.4(5)
C16 C11 C12 117.4(6)
C16 C11 C10 121.1(6)
C12 C11 C10 121.5(6)
C13 C12 C11 119.8(7)
C14 C13 C12 120.9(8)
C13 C14 C15 121.0(8)
C14 C15 C16 119.3(8)
C15 C16 C11 121.5(7)
C22 C17 C18 117.4(8)
C22 C17 C10 116.9(7)
C18 C17 C10 125.7(7)
C19 C18 C17 123.4(8)
C20 C19 C18 120.5(8)
C19 C20 C21 118.6(8)
C20 C21 C22 121.2(9)
C17 C22 C21 118.7(9)
C8 C23 C30 112.7(5)
C8 C23 C24 113.6(5)
C30 C23 C24 112.0(5)
C25 C24 C29 117.1(6)
C25 C24 C23 124.7(6)
C29 C24 C23 118.2(6)
C24 C25 C26 122.5(7)
C27 C26 C25 118.7(7)
C26 C27 C28 119.9(8)
C29 C28 C27 120.6(7)
C28 C29 C24 121.2(7)
C31 C30 C35 119.5(7)
C31 C30 C23 118.3(7)
C35 C30 C23 122.2(6)
C32 C31 C30 119.8(8)
C33 C32 C31 121.1(9)
C32 C33 C34 120.5(8)
C33 C34 C35 119.8(8)
C30 C35 C34 119.1(8)
N2 C36 C37 120.6(5)
N2 C36 C41 121.1(5)
C37 C36 C41 118.2(5)
C38 C37 C36 120.9(6)
C38 C37 C43 122.3(6)
C36 C37 C43 116.8(5)
C37 C38 C39 121.5(6)
C38 C39 C40 118.0(6)
C38 C39 C42 121.8(6)
C40 C39 C42 120.1(6)
C41 C40 C39 121.2(6)
C40 C41 C36 120.0(6)
C40 C41 C56 121.8(5)
C36 C41 C56 118.2(5)
C50 C43 C44 113.2(6)
C50 C43 C37 112.5(5)
C44 C43 C37 110.5(5)
C49 C44 C45 117.5(7)
C49 C44 C43 118.1(7)
C45 C44 C43 124.4(7)
C46 C45 C44 122.3(8)
C47 C46 C45 118.2(8)
C48 C47 C46 121.0(9)
C47 C48 C49 120.0(10)
C44 C49 C48 121.0(9)
C55 C50 C51 117.8(7)
C55 C50 C43 124.2(6)
C51 C50 C43 118.0(6)
C52 C51 C50 120.1(8)
C51 C52 C53 121.6(8)
C51 C52 Na1 87.5(5)
C53 C52 Na1 75.7(6)
C52 C53 C54 117.9(8)
C52 C53 Na1 78.0(6)
C54 C53 Na1 83.0(6)
C55 C54 C53 119.6(9)
C54 C55 C50 123.0(8)
C57 C56 C63 114.5(5)
C57 C56 C41 111.5(5)
C63 C56 C41 112.1(5)
C58 C57 C62 114.6(7)
C58 C57 C56 120.3(6)
C62 C57 C56 125.0(6)
C59 C58 C57 124.4(8)
C58 C59 C60 118.2(8)
C61 C60 C59 119.2(8)
C60 C61 C62 121.9(7)
C61 C62 C57 121.6(7)
C68 C63 C64 119.4(7)
C68 C63 C56 123.8(6)
C64 C63 C56 116.8(6)
C65 C64 C63 118.9(8)
C66 C65 C64 122.4(8)
C65 C66 C67 117.9(8)
C66 C67 C68 120.8(8)
C63 C68 C67 120.5(7)
N3 C69 C70 114.1(10)
N4 C70 C69 120.9(10)
N4 C70 Na1 51.2(5)
C69 C70 Na1 75.4(6)
C80 C75 C76 119.4(8)
C77 C76 C75 119.7(8)
C78 C77 C76 120.9(8)
C77 C78 C79 120.1(8)
C80 C79 C78 118.7(8)
C75 C80 C79 121.1(8)
C86 C81 C82 119.5(5)
C83 C82 C81 119.1(5)
C84 C83 C82 121.6(5)
C83 C84 C85 119.0(5)
C86 C85 C84 119.0(5)
C85 C86 C81 121.5(5)
C92 C87 C88 121.8(16)
C89 C88 C87 115.6(16)
C90 C89 C88 121.6(16)
C89 C90 C91 123.2(17)
C92 C91 C90 117.6(17)
C87 C92 C91 120.2(15)

loop_
_geom_bond_atom_site_label_1
_geom_bond_atom_site_label_2
_geom_bond_distance
Ga1 N2 1.911(5)
Ga1 N1 1.967(5)
Ga1 Na1 2.910(3)
Na1 N3 2.436(9)
Na1 N4 2.459(8)
Na1 C53 3.049(9)
Na1 C52 3.078(11)
Na1 C70 3.098(11)
N1 C3 1.415(8)
N1 C1 1.445(5)
N2 C2 1.386(6)
N2 C36 1.402(7)
N3 C69 1.430(7)
N3 C71 1.431(11)
N3 C72 1.489(16)
N4 C74 1.439(7)
N4 C73 1.457(15)
N4 C70 1.476(7)
C1 C2 1.332(4)
C3 C4 1.417(9)
C3 C8 1.419(9)
C4 C5 1.392(9)
C4 C10 1.522(9)
C5 C6 1.371(9)
C6 C7 1.385(9)
C6 C9 1.513(8)
C7 C8 1.377(9)
C8 C23 1.508(9)
C10 C11 1.503(9)
C10 C17 1.516(9)
C11 C16 1.408(9)
C11 C12 1.419(10)
C12 C13 1.387(12)
C13 C14 1.364(13)
C14 C15 1.374(14)
C15 C16 1.384(11)
C17 C22 1.379(12)
C17 C18 1.383(9)
C18 C19 1.362(10)
C19 C20 1.355(13)
C20 C21 1.377(14)
C21 C22 1.435(14)
C23 C30 1.533(9)
C23 C24 1.536(10)
C24 C25 1.362(9)
C24 C29 1.411(10)
C25 C26 1.406(11)
C26 C27 1.365(12)
C27 C28 1.389(12)
C28 C29 1.353(11)
C30 C31 1.386(11)
C30 C35 1.398(10)
C31 C32 1.382(13)
C32 C33 1.346(14)
C33 C34 1.382(13)
C34 C35 1.402(11)
C36 C37 1.412(9)
C36 C41 1.415(9)
C37 C38 1.379(8)
C37 C43 1.565(9)
C38 C39 1.398(9)
C39 C40 1.410(9)
C39 C42 1.506(9)
C40 C41 1.395(8)
C41 C56 1.540(9)
C43 C50 1.507(10)
C43 C44 1.533(10)
C44 C49 1.359(12)
C44 C45 1.382(11)
C45 C46 1.381(11)
C46 C47 1.366(15)
C47 C48 1.346(16)
C48 C49 1.394(14)
C50 C55 1.379(10)
C50 C51 1.403(9)
C51 C52 1.385(13)
C52 C53 1.393(14)
C53 C54 1.410(13)
C54 C55 1.372(11)
C56 C57 1.519(9)
C56 C63 1.535(10)
C57 C58 1.382(10)
C57 C62 1.406(10)
C58 C59 1.369(12)
C59 C60 1.399(13)
C60 C61 1.345(12)
C61 C62 1.366(11)
C63 C68 1.372(10)
C63 C64 1.411(10)
C64 C65 1.393(12)
C65 C66 1.384(13)
C66 C67 1.388(12)
C67 C68 1.410(10)
C69 C70 1.491(7)
C75 C80 1.369(11)
C75 C76 1.384(11)
C76 C77 1.379(10)
C77 C78 1.350(12)
C78 C79 1.401(11)
C79 C80 1.379(10)
C81 C86 1.424(6)
C81 C82 1.432(6)
C82 C83 1.426(6)
C83 C84 1.423(6)
C84 C85 1.448(6)
C85 C86 1.421(6)
C87 C92 1.354(14)
C87 C88 1.455(15)
C88 C89 1.360(14)
C89 C90 1.340(15)
C90 C91 1.389(16)
C91 C92 1.371(15)
